data_1555353
loop_
_publ_author_name
'Wong, Ying-Chieh'
'Ke, Zhihai'
'Yeung, Ying-Yeung'

_publ_section_title
;
 Lewis Basic Sulfide Catalyzed Electrophilic Bromocyclization of
 Cyclopropylmethyl Amide.
;
_journal_issue 20
_journal_name_full 'Organic letters'
_journal_page_first 4944
_journal_page_last 4947
_journal_paper_doi 10.1021/acs.orglett.5b02557
_journal_volume 17
_journal_year 2015
_chemical_formula_moiety 'C21 H24 Br N O'
_chemical_formula_sum 'C21 H24 Br N O'
_chemical_formula_weight 386.32
_space_group_crystal_system triclinic
_space_group_IT_number 2
_space_group_name_Hall '-P 1'
_space_group_name_H-M_alt 'P -1'
_atom_sites_solution_hydrogens geom
_audit_creation_method SHELXL-2014/6
_cell_angle_alpha 72.212(2)
_cell_angle_beta 72.822(2)
_cell_angle_gamma 85.148(2)
_cell_formula_units_Z 2
_cell_length_a 8.3568(5)
_cell_length_b 9.1260(6)
_cell_length_c 13.2967(8)
_cell_measurement_reflns_used 3411
_cell_measurement_temperature 100(2)
_cell_measurement_theta_max 28.341
_cell_measurement_theta_min 2.344
_cell_volume 922.49(10)
_computing_cell_refinement 'SHELXTL, Acta Cryst., Sect. A 2008, 64, 112-122.'
_computing_data_collection 'APEX v2014.11.0'
_computing_data_reduction 'Saint, APEX v2014.11.0.'
_computing_molecular_graphics Ortep3
_computing_publication_material 'APEX v2014.11.0.'
_computing_structure_refinement 'SHELXL-2014/6 (Sheldrick, 2014)'
_computing_structure_solution 'SHELXT, Acta Cryst., Sect. A 2015, A71, 3-8.'
_diffrn_ambient_temperature 100(2)
_diffrn_measured_fraction_theta_full 1.000
_diffrn_measured_fraction_theta_max 0.997
_diffrn_measurement_device_type 'Bruker AXS D8 Venture '
_diffrn_measurement_method 'profile data from \q/2\q scans'
_diffrn_radiation_type MoK\a
_diffrn_radiation_wavelength 0.71073
_diffrn_reflns_av_R_equivalents 0.0391
_diffrn_reflns_av_unetI/netI 0.0244
_diffrn_reflns_Laue_measured_fraction_full 1.000
_diffrn_reflns_Laue_measured_fraction_max 0.997
_diffrn_reflns_limit_h_max 11
_diffrn_reflns_limit_h_min -11
_diffrn_reflns_limit_k_max 12
_diffrn_reflns_limit_k_min -12
_diffrn_reflns_limit_l_max 17
_diffrn_reflns_limit_l_min -17
_diffrn_reflns_number 37525
_diffrn_reflns_point_group_measured_fraction_full 1.000
_diffrn_reflns_point_group_measured_fraction_max 0.997
_diffrn_reflns_theta_full 25.242
_diffrn_reflns_theta_max 28.341
_diffrn_reflns_theta_min 2.344
_exptl_absorpt_coefficient_mu 2.235
_exptl_absorpt_correction_T_max 0.696
_exptl_absorpt_correction_T_min 0.612
_exptl_absorpt_correction_type multi-scan
_exptl_absorpt_process_details Sadabs
_exptl_crystal_colour colorless
_exptl_crystal_density_diffrn 1.391
_exptl_crystal_description 'prism frag'
_exptl_crystal_F_000 400
_exptl_crystal_size_max 0.244
_exptl_crystal_size_mid 0.212
_exptl_crystal_size_min 0.175
_refine_diff_density_max 1.658
_refine_diff_density_min -0.663
_refine_diff_density_rms 0.078
_refine_ls_extinction_method none
_refine_ls_goodness_of_fit_ref 1.051
_refine_ls_hydrogen_treatment constr
_refine_ls_matrix_type full
_refine_ls_number_parameters 220
_refine_ls_number_reflns 4588
_refine_ls_number_restraints 0
_refine_ls_restrained_S_all 1.051
_refine_ls_R_factor_all 0.0423
_refine_ls_R_factor_gt 0.0347
_refine_ls_shift/su_max 0.001
_refine_ls_shift/su_mean 0.000
_refine_ls_structure_factor_coef Fsqd
_refine_ls_weighting_details 'w=1/[\s^2^(Fo^2^)+(0.0312P)^2^+1.3607P] where P=(Fo^2^+2Fc^2^)/3'
_refine_ls_weighting_scheme calc
_refine_ls_wR_factor_gt 0.0782
_refine_ls_wR_factor_ref 0.0814
_reflns_Friedel_coverage 0.000
_reflns_number_gt 4086
_reflns_number_total 4588
_reflns_threshold_expression 'I > 2\s(I)'
_cod_data_source_file ol5b02557_si_001.cif
_cod_data_source_block shelx
_cod_database_code 1555353
_shelx_space_group_comment
;
The symmetry employed for this shelxl refinement is uniquely defined
by the following loop, which should always be used as a source of
symmetry information in preference to the above space-group names.
They are only intended as comments.
;
_shelx_estimated_absorpt_t_min 0.612
_shelx_estimated_absorpt_t_max 0.696
_shelxl_version_number 2014/6

loop_
_space_group_symop_operation_xyz
'x, y, z'
'-x, -y, -z'

loop_
_atom_site_label
_atom_site_type_symbol
_atom_site_fract_x
_atom_site_fract_y
_atom_site_fract_z
_atom_site_U_iso_or_equiv
_atom_site_adp_type
_atom_site_occupancy
_atom_site_site_symmetry_order
_atom_site_calc_flag
_atom_site_refinement_flags_posn
_atom_site_refinement_flags_adp
Br1 Br 0.93000(3) 0.11656(3) 0.68849(2) 0.02225(7) Uani 1 1 d . .
O1 O 0.45692(18) 0.25755(17) 0.56146(12) 0.0178(3) Uani 1 1 d . .
N1 N 0.6562(2) 0.1924(2) 0.41363(15) 0.0188(4) Uani 1 1 d . .
C1 C 0.7642(3) -0.0180(2) 0.68258(18) 0.0191(4) Uani 1 1 d . .
H1A H 0.8231 -0.1054 0.6583 0.023 Uiso 1 1 calc R U
H1B H 0.6885 -0.0605 0.7577 0.023 Uiso 1 1 calc R U
C2 C 0.6600(3) 0.0619(2) 0.60618(17) 0.0176(4) Uani 1 1 d . .
H2 H 0.5745 -0.0147 0.6148 0.021 Uiso 1 1 calc R U
C3 C 0.7591(3) 0.1104(3) 0.48517(17) 0.0200(4) Uani 1 1 d . .
H3A H 0.8533 0.1777 0.4746 0.024 Uiso 1 1 calc R U
H3B H 0.8069 0.0178 0.4635 0.024 Uiso 1 1 calc R U
C4 C 0.5209(3) 0.2532(2) 0.45525(16) 0.0154(4) Uani 1 1 d . .
C5 C 0.4049(3) 0.3269(2) 0.38836(16) 0.0152(4) Uani 1 1 d . .
C6 C 0.4522(3) 0.3437(2) 0.27554(17) 0.0177(4) Uani 1 1 d . .
H6 H 0.5617 0.3153 0.2405 0.021 Uiso 1 1 calc R U
C7 C 0.3402(3) 0.4014(2) 0.21460(17) 0.0177(4) Uani 1 1 d . .
H7 H 0.3748 0.4120 0.1379 0.021 Uiso 1 1 calc R U
C8 C 0.1775(3) 0.4447(2) 0.26251(16) 0.0159(4) Uani 1 1 d . .
C9 C 0.1336(3) 0.4307(2) 0.37463(17) 0.0172(4) Uani 1 1 d . .
H9 H 0.0250 0.4609 0.4095 0.021 Uiso 1 1 calc R U
C10 C 0.2458(3) 0.3733(2) 0.43661(17) 0.0172(4) Uani 1 1 d . .
H10 H 0.2130 0.3659 0.5128 0.021 Uiso 1 1 calc R U
C11 C 0.5635(3) 0.2004(2) 0.63407(17) 0.0165(4) Uani 1 1 d . .
H11 H 0.6446 0.2830 0.6220 0.020 Uiso 1 1 calc R U
C12 C 0.4526(3) 0.1611(2) 0.75097(17) 0.0162(4) Uani 1 1 d . .
C13 C 0.3188(3) 0.0592(3) 0.78656(19) 0.0214(4) Uani 1 1 d . .
H13 H 0.2929 0.0171 0.7361 0.026 Uiso 1 1 calc R U
C14 C 0.2232(3) 0.0191(3) 0.8960(2) 0.0277(5) Uani 1 1 d . .
H14 H 0.1308 -0.0494 0.9200 0.033 Uiso 1 1 calc R U
C15 C 0.2617(3) 0.0785(3) 0.97053(19) 0.0298(5) Uani 1 1 d . .
H15 H 0.1969 0.0497 1.0456 0.036 Uiso 1 1 calc R U
C16 C 0.3944(3) 0.1796(3) 0.9351(2) 0.0278(5) Uani 1 1 d . .
H16 H 0.4209 0.2206 0.9860 0.033 Uiso 1 1 calc R U
C17 C 0.4897(3) 0.2218(3) 0.82527(19) 0.0214(4) Uani 1 1 d . .
H17 H 0.5802 0.2923 0.8011 0.026 Uiso 1 1 calc R U
C18 C 0.0545(3) 0.5008(2) 0.19344(17) 0.0177(4) Uani 1 1 d . .
C19 C 0.1319(3) 0.6386(3) 0.09367(18) 0.0248(5) Uani 1 1 d . .
H19A H 0.2341 0.6058 0.0470 0.037 Uiso 1 1 calc R U
H19B H 0.1594 0.7204 0.1195 0.037 Uiso 1 1 calc R U
H19C H 0.0515 0.6772 0.0510 0.037 Uiso 1 1 calc R U
C20 C 0.0198(3) 0.3684(3) 0.1534(2) 0.0252(5) Uani 1 1 d . .
H20A H -0.0282 0.2806 0.2172 0.038 Uiso 1 1 calc R U
H20B H 0.1248 0.3376 0.1083 0.038 Uiso 1 1 calc R U
H20C H -0.0594 0.4029 0.1094 0.038 Uiso 1 1 calc R U
C21 C -0.1132(3) 0.5514(3) 0.25817(19) 0.0214(4) Uani 1 1 d . .
H21A H -0.0943 0.6350 0.2853 0.032 Uiso 1 1 calc R U
H21B H -0.1665 0.4641 0.3207 0.032 Uiso 1 1 calc R U
H21C H -0.1863 0.5873 0.2100 0.032 Uiso 1 1 calc R U

loop_
_atom_site_aniso_label
_atom_site_aniso_U_11
_atom_site_aniso_U_22
_atom_site_aniso_U_33
_atom_site_aniso_U_23
_atom_site_aniso_U_13
_atom_site_aniso_U_12
Br1 0.01759(11) 0.02546(12) 0.02791(12) -0.01200(9) -0.00804(8) -0.00105(8)
O1 0.0180(7) 0.0207(7) 0.0158(7) -0.0059(6) -0.0080(6) 0.0075(6)
N1 0.0167(8) 0.0209(9) 0.0191(9) -0.0058(7) -0.0060(7) 0.0016(7)
C1 0.0172(10) 0.0165(10) 0.0263(11) -0.0066(8) -0.0102(8) 0.0014(8)
C2 0.0173(10) 0.0158(10) 0.0222(10) -0.0065(8) -0.0087(8) 0.0024(8)
C3 0.0167(10) 0.0237(11) 0.0211(10) -0.0090(8) -0.0066(8) 0.0057(8)
C4 0.0180(10) 0.0125(9) 0.0158(9) -0.0026(7) -0.0062(8) -0.0018(7)
C5 0.0170(10) 0.0117(9) 0.0172(9) -0.0028(7) -0.0063(8) -0.0013(7)
C6 0.0180(10) 0.0161(10) 0.0176(10) -0.0044(8) -0.0030(8) -0.0016(8)
C7 0.0225(10) 0.0165(10) 0.0136(9) -0.0034(7) -0.0046(8) -0.0023(8)
C8 0.0211(10) 0.0109(9) 0.0168(9) -0.0024(7) -0.0081(8) -0.0023(7)
C9 0.0184(10) 0.0163(10) 0.0178(10) -0.0058(8) -0.0065(8) 0.0024(8)
C10 0.0211(10) 0.0162(10) 0.0148(9) -0.0043(8) -0.0064(8) 0.0017(8)
C11 0.0159(9) 0.0158(9) 0.0193(10) -0.0042(8) -0.0086(8) 0.0015(7)
C12 0.0149(9) 0.0156(9) 0.0179(10) -0.0034(8) -0.0075(8) 0.0057(7)
C13 0.0189(10) 0.0211(11) 0.0249(11) -0.0053(9) -0.0090(8) 0.0014(8)
C14 0.0201(11) 0.0247(12) 0.0306(12) 0.0014(10) -0.0052(9) -0.0010(9)
C15 0.0265(12) 0.0371(14) 0.0181(11) -0.0013(10) -0.0043(9) 0.0089(10)
C16 0.0278(12) 0.0378(14) 0.0249(12) -0.0167(10) -0.0130(10) 0.0113(10)
C17 0.0186(10) 0.0207(11) 0.0271(11) -0.0091(9) -0.0084(9) 0.0028(8)
C18 0.0229(10) 0.0159(10) 0.0171(10) -0.0046(8) -0.0100(8) 0.0002(8)
C19 0.0334(13) 0.0216(11) 0.0199(11) -0.0007(9) -0.0137(9) -0.0001(9)
C20 0.0334(13) 0.0219(11) 0.0292(12) -0.0122(9) -0.0176(10) 0.0022(9)
C21 0.0234(11) 0.0198(10) 0.0249(11) -0.0071(9) -0.0132(9) 0.0037(8)

loop_
_atom_type_symbol
_atom_type_description
_atom_type_scat_dispersion_real
_atom_type_scat_dispersion_imag
_atom_type_scat_source
C C 0.0033 0.0016 'International Tables Vol C Tables 4.2.6.8 and 6.1.1.4'
H H 0.0000 0.0000 'International Tables Vol C Tables 4.2.6.8 and 6.1.1.4'
Br Br -0.2901 2.4595 'International Tables Vol C Tables 4.2.6.8 and 6.1.1.4'
N N 0.0061 0.0033 'International Tables Vol C Tables 4.2.6.8 and 6.1.1.4'
O O 0.0106 0.0060 'International Tables Vol C Tables 4.2.6.8 and 6.1.1.4'

loop_
_geom_angle_atom_site_label_1
_geom_angle_atom_site_label_2
_geom_angle_atom_site_label_3
_geom_angle
C4 O1 C11 116.88(15)
C4 N1 C3 118.74(18)
C2 C1 Br1 113.79(14)
C2 C1 H1A 108.8
Br1 C1 H1A 108.8
C2 C1 H1B 108.8
Br1 C1 H1B 108.8
H1A C1 H1B 107.7
C1 C2 C3 113.72(18)
C1 C2 C11 114.12(17)
C3 C2 C11 108.75(17)
C1 C2 H2 106.6
C3 C2 H2 106.6
C11 C2 H2 106.6
N1 C3 C2 112.43(17)
N1 C3 H3A 109.1
C2 C3 H3A 109.1
N1 C3 H3B 109.1
C2 C3 H3B 109.1
H3A C3 H3B 107.8
N1 C4 O1 128.02(18)
N1 C4 C5 120.90(18)
O1 C4 C5 111.04(17)
C10 C5 C6 118.58(19)
C10 C5 C4 121.34(18)
C6 C5 C4 120.01(19)
C7 C6 C5 120.22(19)
C7 C6 H6 119.9
C5 C6 H6 119.9
C6 C7 C8 122.00(19)
C6 C7 H7 119.0
C8 C7 H7 119.0
C9 C8 C7 117.03(19)
C9 C8 C18 122.53(19)
C7 C8 C18 120.42(18)
C10 C9 C8 121.4(2)
C10 C9 H9 119.3
C8 C9 H9 119.3
C5 C10 C9 120.75(19)
C5 C10 H10 119.6
C9 C10 H10 119.6
O1 C11 C12 107.71(16)
O1 C11 C2 108.58(16)
C12 C11 C2 112.64(17)
O1 C11 H11 109.3
C12 C11 H11 109.3
C2 C11 H11 109.3
C17 C12 C13 119.7(2)
C17 C12 C11 119.35(19)
C13 C12 C11 120.92(19)
C14 C13 C12 119.9(2)
C14 C13 H13 120.1
C12 C13 H13 120.1
C15 C14 C13 120.4(2)
C15 C14 H14 119.8
C13 C14 H14 119.8
C16 C15 C14 119.7(2)
C16 C15 H15 120.2
C14 C15 H15 120.2
C15 C16 C17 120.3(2)
C15 C16 H16 119.9
C17 C16 H16 119.9
C12 C17 C16 120.1(2)
C12 C17 H17 120.0
C16 C17 H17 120.0
C21 C18 C8 112.85(17)
C21 C18 C20 107.89(18)
C8 C18 C20 108.75(17)
C21 C18 C19 108.16(18)
C8 C18 C19 109.41(17)
C20 C18 C19 109.74(18)
C18 C19 H19A 109.5
C18 C19 H19B 109.5
H19A C19 H19B 109.5
C18 C19 H19C 109.5
H19A C19 H19C 109.5
H19B C19 H19C 109.5
C18 C20 H20A 109.5
C18 C20 H20B 109.5
H20A C20 H20B 109.5
C18 C20 H20C 109.5
H20A C20 H20C 109.5
H20B C20 H20C 109.5
C18 C21 H21A 109.5
C18 C21 H21B 109.5
H21A C21 H21B 109.5
C18 C21 H21C 109.5
H21A C21 H21C 109.5
H21B C21 H21C 109.5

loop_
_geom_bond_atom_site_label_1
_geom_bond_atom_site_label_2
_geom_bond_distance
Br1 C1 1.961(2)
O1 C4 1.366(2)
O1 C11 1.456(2)
N1 C4 1.267(3)
N1 C3 1.464(3)
C1 C2 1.511(3)
C1 H1A 0.9900
C1 H1B 0.9900
C2 C3 1.520(3)
C2 C11 1.524(3)
C2 H2 1.0000
C3 H3A 0.9900
C3 H3B 0.9900
C4 C5 1.489(3)
C5 C10 1.387(3)
C5 C6 1.396(3)
C6 C7 1.383(3)
C6 H6 0.9500
C7 C8 1.401(3)
C7 H7 0.9500
C8 C9 1.394(3)
C8 C18 1.531(3)
C9 C10 1.394(3)
C9 H9 0.9500
C10 H10 0.9500
C11 C12 1.506(3)
C11 H11 1.0000
C12 C17 1.387(3)
C12 C13 1.391(3)
C13 C14 1.388(3)
C13 H13 0.9500
C14 C15 1.388(4)
C14 H14 0.9500
C15 C16 1.379(4)
C15 H15 0.9500
C16 C17 1.392(3)
C16 H16 0.9500
C17 H17 0.9500
C18 C21 1.530(3)
C18 C20 1.539(3)
C18 C19 1.540(3)
C19 H19A 0.9800
C19 H19B 0.9800
C19 H19C 0.9800
C20 H20A 0.9800
C20 H20B 0.9800
C20 H20C 0.9800
C21 H21A 0.9800
C21 H21B 0.9800
C21 H21C 0.9800

loop_
_geom_torsion_atom_site_label_1
_geom_torsion_atom_site_label_2
_geom_torsion_atom_site_label_3
_geom_torsion_atom_site_label_4
_geom_torsion
Br1 C1 C2 C3 67.6(2)
Br1 C1 C2 C11 -58.0(2)
C4 N1 C3 C2 20.3(3)
C1 C2 C3 N1 -177.90(17)
C11 C2 C3 N1 -49.5(2)
C3 N1 C4 O1 2.3(3)
C3 N1 C4 C5 -175.00(18)
C11 O1 C4 N1 7.2(3)
C11 O1 C4 C5 -175.24(16)
N1 C4 C5 C10 170.3(2)
O1 C4 C5 C10 -7.4(3)
N1 C4 C5 C6 -6.6(3)
O1 C4 C5 C6 175.68(18)
C10 C5 C6 C7 -1.8(3)
C4 C5 C6 C7 175.15(18)
C5 C6 C7 C8 0.0(3)
C6 C7 C8 C9 1.6(3)
C6 C7 C8 C18 -177.03(19)
C7 C8 C9 C10 -1.3(3)
C18 C8 C9 C10 177.32(19)
C6 C5 C10 C9 2.1(3)
C4 C5 C10 C9 -174.80(19)
C8 C9 C10 C5 -0.6(3)
C4 O1 C11 C12 -159.60(17)
C4 O1 C11 C2 -37.3(2)
C1 C2 C11 O1 -174.70(17)
C3 C2 C11 O1 57.2(2)
C1 C2 C11 C12 -55.5(2)
C3 C2 C11 C12 176.39(17)
O1 C11 C12 C17 -127.57(19)
C2 C11 C12 C17 112.7(2)
O1 C11 C12 C13 55.6(2)
C2 C11 C12 C13 -64.2(2)
C17 C12 C13 C14 0.1(3)
C11 C12 C13 C14 176.9(2)
C12 C13 C14 C15 -0.9(3)
C13 C14 C15 C16 0.9(4)
C14 C15 C16 C17 -0.1(4)
C13 C12 C17 C16 0.7(3)
C11 C12 C17 C16 -176.23(19)
C15 C16 C17 C12 -0.7(3)
C9 C8 C18 C21 4.8(3)
C7 C8 C18 C21 -176.72(18)
C9 C8 C18 C20 -114.9(2)
C7 C8 C18 C20 63.6(2)
C9 C8 C18 C19 125.2(2)
C7 C8 C18 C19 -56.2(2)
